data_7201961
loop_
_publ_author_name
'Hu, Tong-Liang'
'Du, Wen-Ping'
'Hu, Bo-Wen'
'Li, Jian-Rong'
'Bu, Xian-He'
'Cao, Rong'

_publ_section_title
;
 Novel Ag(I) complexes with azole heterocycle ligands bearing acetic
 acid group: synthesis, characterization and crystal structures
;
_journal_issue 8
_journal_name_full CrystEngComm
_journal_page_first 1037
_journal_paper_doi 10.1039/b801070f
_journal_volume 10
_journal_year 2008
_chemical_formula_sum 'C8 H6 Ag N3 O2'
_chemical_formula_weight 284.03
_chemical_name_systematic
;
?
;
_space_group_IT_number 14
_symmetry_cell_setting monoclinic
_symmetry_space_group_name_Hall '-P 2yn'
_symmetry_space_group_name_H-M 'P 1 21/n 1'
_atom_sites_solution_hydrogens geom
_atom_sites_solution_primary direct
_atom_sites_solution_secondary difmap
_audit_creation_method SHELXL-97
_cell_angle_alpha 90.00
_cell_angle_beta 110.365(3)
_cell_angle_gamma 90.00
_cell_formula_units_Z 4
_cell_length_a 13.977(3)
_cell_length_b 4.4046(8)
_cell_length_c 14.760(3)
_cell_measurement_reflns_used 2305
_cell_measurement_temperature 294(2)
_cell_measurement_theta_max 26.23
_cell_measurement_theta_min 3.46
_cell_volume 851.9(3)
_computing_cell_refinement 'Bruker SMART'
_computing_data_collection 'Bruker SMART'
_computing_data_reduction 'Bruker SAINT'
_computing_molecular_graphics 'Bruker SHELXTL'
_computing_publication_material 'Bruker SHELXTL'
_computing_structure_refinement 'SHELXL-97 (Sheldrick, 1997)'
_computing_structure_solution 'SHELXS-97 (Sheldrick, 1990)'
_diffrn_ambient_temperature 294(2)
_diffrn_measured_fraction_theta_full 0.998
_diffrn_measured_fraction_theta_max 0.998
_diffrn_measurement_device_type 'CCD area detector'
_diffrn_measurement_method 'phi and omega scans'
_diffrn_radiation_monochromator graphite
_diffrn_radiation_source 'fine-focus sealed tube'
_diffrn_radiation_type MoK\a
_diffrn_radiation_wavelength 0.71073
_diffrn_reflns_av_R_equivalents 0.0400
_diffrn_reflns_av_sigmaI/netI 0.0374
_diffrn_reflns_limit_h_max 16
_diffrn_reflns_limit_h_min -16
_diffrn_reflns_limit_k_max 5
_diffrn_reflns_limit_k_min -5
_diffrn_reflns_limit_l_max 17
_diffrn_reflns_limit_l_min -11
_diffrn_reflns_number 4006
_diffrn_reflns_theta_full 25.00
_diffrn_reflns_theta_max 25.00
_diffrn_reflns_theta_min 1.73
_exptl_absorpt_coefficient_mu 2.338
_exptl_absorpt_correction_T_max 0.7667
_exptl_absorpt_correction_T_min 0.6038
_exptl_absorpt_correction_type multi-scan
_exptl_absorpt_process_details SADABS
_exptl_crystal_colour COLOURLESS
_exptl_crystal_density_diffrn 2.215
_exptl_crystal_density_meas ?
_exptl_crystal_density_method 'not measured'
_exptl_crystal_description BAR
_exptl_crystal_F_000 552
_exptl_crystal_size_max 0.24
_exptl_crystal_size_mid 0.16
_exptl_crystal_size_min 0.12
_refine_diff_density_max 0.619
_refine_diff_density_min -0.623
_refine_diff_density_rms 0.095
_refine_ls_extinction_coef 0.0140(10)
_refine_ls_extinction_expression Fc^*^=kFc[1+0.001xFc^2^\l^3^/sin(2\q)]^-1/4^
_refine_ls_extinction_method SHELXL
_refine_ls_goodness_of_fit_ref 1.053
_refine_ls_hydrogen_treatment constr
_refine_ls_matrix_type full
_refine_ls_number_parameters 128
_refine_ls_number_reflns 1504
_refine_ls_number_restraints 0
_refine_ls_restrained_S_all 1.053
_refine_ls_R_factor_all 0.0362
_refine_ls_R_factor_gt 0.0289
_refine_ls_shift/su_max 0.001
_refine_ls_shift/su_mean 0.000
_refine_ls_structure_factor_coef Fsqd
_refine_ls_weighting_details 'calc w=1/[\s^2^(Fo^2^)+(0.0430P)^2^+0.2116P] where P=(Fo^2^+2Fc^2^)/3'
_refine_ls_weighting_scheme calc
_refine_ls_wR_factor_gt 0.0732
_refine_ls_wR_factor_ref 0.0784
_reflns_number_gt 1292
_reflns_number_total 1504
_reflns_threshold_expression >2sigma(I)
_cod_data_source_file b801070f.txt
_cod_data_source_block 4
_cod_depositor_comments
;
The following automatic conversions were performed:
'_symmetry_cell_setting' value 'Monoclinic' changed to 'monoclinic'
according to '/home/saulius/struct/CIF-dictionaries/cif_core.dic'
dictionary named 'cif_core.dic' version 2.4.1 from
2010-06-29.

'_exptl_absorpt_correction_type' value 'Multi-Scan' changed
to 'multi-scan' according to
'/home/saulius/struct/CIF-dictionaries/cif_core.dic' dictionary named
'cif_core.dic' version 2.4.1 from 2010-06-29.

Automatic conversion script
Id: cif_fix_enum 1527 2010-12-29 10:47:43Z saulius 

The following automatic conversions were performed:

'_exptl_crystal_density_meas' value 'None' was changed to '?' - the
value is perceived as not measured.

Automatic conversion script
Id: cif_fix_values 3008 2015-01-20 13:52:24Z robertas 
;
_cod_original_sg_symbol_H-M P2(1)/n
_cod_database_code 7201961

loop_
_symmetry_equiv_pos_as_xyz
'x, y, z'
'-x+1/2, y+1/2, -z+1/2'
'-x, -y, -z'
'x-1/2, -y-1/2, z-1/2'

loop_
_atom_site_label
_atom_site_type_symbol
_atom_site_fract_x
_atom_site_fract_y
_atom_site_fract_z
_atom_site_U_iso_or_equiv
_atom_site_adp_type
_atom_site_occupancy
_atom_site_symmetry_multiplicity
_atom_site_calc_flag
_atom_site_refinement_flags
_atom_site_disorder_assembly
_atom_site_disorder_group
Ag1 Ag -0.21485(2) 0.29713(8) 0.65967(2) 0.04616(19) Uani 1 1 d . . .
C1 C 0.2657(2) 0.6657(8) 0.9843(3) 0.0330(8) Uani 1 1 d . . .
C2 C 0.3670(3) 0.6789(9) 0.9889(3) 0.0418(9) Uani 1 1 d . . .
H2 H 0.4184 0.5747 1.0362 0.050 Uiso 1 1 calc R . .
C3 C 0.3873(3) 0.8501(9) 0.9215(3) 0.0482(10) Uani 1 1 d . . .
H3 H 0.4537 0.8575 0.9214 0.058 Uiso 1 1 calc R . .
C4 C 0.3103(3) 1.0179(10) 0.8513(3) 0.0475(10) Uani 1 1 d . . .
H4 H 0.3279 1.1346 0.8069 0.057 Uiso 1 1 calc R . .
C5 C 0.2112(2) 1.0139(10) 0.8466(2) 0.0400(9) Uani 1 1 d . . .
H5 H 0.1608 1.1273 0.8013 0.048 Uiso 1 1 calc R . .
C6 C 0.1903(2) 0.8286(7) 0.9141(2) 0.0294(7) Uani 1 1 d . . .
C7 C -0.0018(2) 0.8548(8) 0.8775(3) 0.0330(8) Uani 1 1 d . . .
H7A H -0.0012 1.0622 0.8556 0.040 Uiso 1 1 calc R . .
H7B H -0.0407 0.8511 0.9206 0.040 Uiso 1 1 calc R . .
C8 C -0.0549(2) 0.6512(8) 0.7897(2) 0.0308(7) Uani 1 1 d . . .
N1 N 0.2197(2) 0.5069(7) 1.0379(2) 0.0370(7) Uani 1 1 d . . .
N2 N 0.1214(2) 0.5638(7) 1.0048(2) 0.0364(7) Uani 1 1 d . . .
N3 N 0.1027(2) 0.7589(6) 0.9306(2) 0.0317(7) Uani 1 1 d . . .
O1 O -0.15100(17) 0.6906(6) 0.75540(19) 0.0435(7) Uani 1 1 d . . .
O2 O -0.00605(18) 0.4752(6) 0.75944(18) 0.0499(7) Uani 1 1 d . . .

loop_
_atom_site_aniso_label
_atom_site_aniso_U_11
_atom_site_aniso_U_22
_atom_site_aniso_U_33
_atom_site_aniso_U_23
_atom_site_aniso_U_13
_atom_site_aniso_U_12
Ag1 0.0406(2) 0.0545(3) 0.0357(2) -0.01297(12) 0.00349(16) -0.00967(12)
C1 0.0298(17) 0.036(2) 0.0273(18) -0.0054(15) 0.0029(15) 0.0003(14)
C2 0.0264(17) 0.048(2) 0.047(2) -0.0012(18) 0.0071(17) 0.0028(15)
C3 0.0319(18) 0.054(3) 0.058(3) -0.011(2) 0.0143(19) -0.0060(17)
C4 0.048(2) 0.048(3) 0.048(2) 0.0009(19) 0.0185(19) -0.0098(19)
C5 0.043(2) 0.038(2) 0.035(2) -0.0003(15) 0.0085(17) 0.0002(16)
C6 0.0289(16) 0.0298(19) 0.0263(18) -0.0050(13) 0.0055(14) -0.0033(13)
C7 0.0249(15) 0.034(2) 0.0314(18) -0.0039(15) -0.0016(14) 0.0036(14)
C8 0.0351(18) 0.0297(19) 0.0224(17) 0.0063(14) 0.0036(15) -0.0006(15)
N1 0.0311(14) 0.0417(18) 0.0316(15) 0.0020(13) 0.0024(12) 0.0018(13)
N2 0.0328(14) 0.0399(19) 0.0309(16) 0.0036(14) 0.0038(13) 0.0000(13)
N3 0.0264(14) 0.0351(17) 0.0264(16) 0.0011(12) 0.0001(13) -0.0008(11)
O1 0.0238(12) 0.0622(18) 0.0357(15) -0.0084(12) -0.0008(11) -0.0026(11)
O2 0.0481(14) 0.0502(18) 0.0426(15) -0.0126(13) 0.0049(13) 0.0112(13)

loop_
_atom_type_symbol
_atom_type_description
_atom_type_scat_dispersion_real
_atom_type_scat_dispersion_imag
_atom_type_scat_source
C C 0.0033 0.0016 'International Tables Vol C Tables 4.2.6.8 and 6.1.1.4'
H H 0.0000 0.0000 'International Tables Vol C Tables 4.2.6.8 and 6.1.1.4'
N N 0.0061 0.0033 'International Tables Vol C Tables 4.2.6.8 and 6.1.1.4'
O O 0.0106 0.0060 'International Tables Vol C Tables 4.2.6.8 and 6.1.1.4'
Ag Ag -0.8971 1.1015 'International Tables Vol C Tables 4.2.6.8 and 6.1.1.4'

loop_
_geom_angle_atom_site_label_1
_geom_angle_atom_site_label_2
_geom_angle_atom_site_label_3
_geom_angle
_geom_angle_site_symmetry_1
_geom_angle_site_symmetry_3
_geom_angle_publ_flag
N1 Ag1 O1 165.77(11) 4_565 . ?
N1 C1 C6 107.9(3) . . ?
N1 C1 C2 131.6(3) . . ?
C6 C1 C2 120.5(3) . . ?
C3 C2 C1 117.1(4) . . ?
C3 C2 H2 121.5 . . ?
C1 C2 H2 121.5 . . ?
C2 C3 C4 121.9(3) . . ?
C2 C3 H3 119.0 . . ?
C4 C3 H3 119.0 . . ?
C5 C4 C3 122.1(4) . . ?
C5 C4 H4 119.0 . . ?
C3 C4 H4 119.0 . . ?
C4 C5 C6 115.7(3) . . ?
C4 C5 H5 122.2 . . ?
C6 C5 H5 122.2 . . ?
N3 C6 C5 133.2(3) . . ?
N3 C6 C1 104.2(3) . . ?
C5 C6 C1 122.7(3) . . ?
N3 C7 C8 112.5(3) . . ?
N3 C7 H7A 109.1 . . ?
C8 C7 H7A 109.1 . . ?
N3 C7 H7B 109.1 . . ?
C8 C7 H7B 109.1 . . ?
H7A C7 H7B 107.8 . . ?
O2 C8 O1 126.2(3) . . ?
O2 C8 C7 120.9(3) . . ?
O1 C8 C7 112.9(3) . . ?
N2 N1 C1 109.1(3) . . ?
N2 N1 Ag1 120.7(2) . 4_666 ?
C1 N1 Ag1 130.1(2) . 4_666 ?
N1 N2 N3 107.9(3) . . ?
N2 N3 C6 111.0(3) . . ?
N2 N3 C7 119.8(3) . . ?
C6 N3 C7 129.1(3) . . ?
C8 O1 Ag1 106.4(2) . . ?

loop_
_geom_bond_atom_site_label_1
_geom_bond_atom_site_label_2
_geom_bond_distance
_geom_bond_site_symmetry_2
_geom_bond_publ_flag
Ag1 N1 2.172(3) 4_565 ?
Ag1 O1 2.218(3) . ?
C1 N1 1.372(4) . ?
C1 C6 1.393(5) . ?
C1 C2 1.395(5) . ?
C2 C3 1.355(6) . ?
C2 H2 0.9300 . ?
C3 C4 1.415(6) . ?
C3 H3 0.9300 . ?
C4 C5 1.363(5) . ?
C4 H4 0.9300 . ?
C5 C6 1.395(5) . ?
C5 H5 0.9300 . ?
C6 N3 1.364(4) . ?
C7 N3 1.460(4) . ?
C7 C8 1.537(5) . ?
C7 H7A 0.9700 . ?
C7 H7B 0.9700 . ?
C8 O2 1.216(4) . ?
C8 O1 1.272(4) . ?
N1 N2 1.312(4) . ?
N1 Ag1 2.172(3) 4_666 ?
N2 N3 1.344(4) . ?

loop_
_geom_torsion_atom_site_label_1
_geom_torsion_atom_site_label_2
_geom_torsion_atom_site_label_3
_geom_torsion_atom_site_label_4
_geom_torsion
_geom_torsion_site_symmetry_1
_geom_torsion_site_symmetry_2
_geom_torsion_site_symmetry_3
_geom_torsion_site_symmetry_4
_geom_torsion_publ_flag
N1 C1 C2 C3 177.0(4) . . . . ?
C6 C1 C2 C3 -1.3(6) . . . . ?
C1 C2 C3 C4 2.2(6) . . . . ?
C2 C3 C4 C5 -0.9(7) . . . . ?
C3 C4 C5 C6 -1.3(6) . . . . ?
C4 C5 C6 N3 -178.0(4) . . . . ?
C4 C5 C6 C1 2.2(5) . . . . ?
N1 C1 C6 N3 0.6(4) . . . . ?
C2 C1 C6 N3 179.2(3) . . . . ?
N1 C1 C6 C5 -179.6(3) . . . . ?
C2 C1 C6 C5 -0.9(5) . . . . ?
N3 C7 C8 O2 -14.1(5) . . . . ?
N3 C7 C8 O1 165.9(3) . . . . ?
C6 C1 N1 N2 -0.2(4) . . . . ?
C2 C1 N1 N2 -178.7(4) . . . . ?
C6 C1 N1 Ag1 -180.0(2) . . . 4_666 ?
C2 C1 N1 Ag1 1.6(6) . . . 4_666 ?
C1 N1 N2 N3 -0.3(4) . . . . ?
Ag1 N1 N2 N3 179.5(2) 4_666 . . . ?
N1 N2 N3 C6 0.7(4) . . . . ?
N1 N2 N3 C7 177.9(3) . . . . ?
C5 C6 N3 N2 179.4(4) . . . . ?
C1 C6 N3 N2 -0.8(4) . . . . ?
C5 C6 N3 C7 2.5(6) . . . . ?
C1 C6 N3 C7 -177.7(3) . . . . ?
C8 C7 N3 N2 -91.6(4) . . . . ?
C8 C7 N3 C6 85.0(4) . . . . ?
O2 C8 O1 Ag1 15.5(4) . . . . ?
C7 C8 O1 Ag1 -164.6(2) . . . . ?
N1 Ag1 O1 C8 -103.3(4) 4_565 . . . ?
